data_2210429
loop_
_publ_author_name
'Guang-You Zhang'
'Wan-Hui Wang'
'Jian-Guo Chang'
'Jin-Yan Zhao'
'Xiang-Bo Wang'

_publ_section_title
4-Chloro-2-{[(<i>R</i>)-(3'<i>S</i>,8'<i>R</i>)-3,3a,8,8a-tetrahydro-2<i>H</i>-indeno[1,2-<i>d</i>][1,3]oxazol-3-yl](phenyl)methyl}phenol
_journal_coeditor_code XU2071
_journal_issue 9
_journal_name_full 'Acta Crystallographica Section E'
_journal_page_first o4078
_journal_page_last o4079
_journal_paper_doi 10.1107/S1600536806033125
_journal_volume 62
_journal_year 2006
_chemical_formula_iupac 'C23 H20 Cl N O2'
_chemical_formula_moiety 'C23 H20 Cl N O2'
_chemical_formula_sum 'C23 H20 Cl N O2'
_chemical_formula_weight 377.85
_chemical_melting_point 531.5(5)
_chemical_name_systematic
;
4-Chloro-2-{[(R)-(3'S,8'R)-3,3a,8,8a-tetrahydro-2H-indeno[1,2-d][1,3]oxazol-
3-yl](phenyl)methyl}phenol
;
_space_group_IT_number 19
_symmetry_cell_setting orthorhombic
_symmetry_space_group_name_Hall 'P 2ac 2ab'
_symmetry_space_group_name_H-M 'P 21 21 21'
_atom_sites_solution_hydrogens geom
_atom_sites_solution_primary direct
_atom_sites_solution_secondary difmap
_audit_creation_method SHELXL-97
_cell_angle_alpha 90.00
_cell_angle_beta 90.00
_cell_angle_gamma 90.00
_cell_formula_units_Z 8
_cell_length_a 9.5270(12)
_cell_length_b 18.657(2)
_cell_length_c 22.679(3)
_cell_measurement_reflns_used 3355
_cell_measurement_temperature 298(2)
_cell_measurement_theta_max 18.6
_cell_measurement_theta_min 2.3
_cell_volume 4031.1(9)
_computing_cell_refinement 'SAINT (Bruker, 1997)'
_computing_data_collection 'SMART (Bruker, 1997)'
_computing_data_reduction SAINT
_computing_molecular_graphics 'SHELXTL (Bruker, 2001)'
_computing_publication_material SHELXTL
_computing_structure_refinement 'SHELXL97 (Sheldrick, 1997)'
_computing_structure_solution 'SHELXS97 (Sheldrick, 1997)'
_diffrn_ambient_temperature 298(2)
_diffrn_measured_fraction_theta_full 1.00
_diffrn_measured_fraction_theta_max 1.00
_diffrn_measurement_device_type 'Bruker SMART CCD area-detector'
_diffrn_measurement_method '\f and \w'
_diffrn_radiation_monochromator graphite
_diffrn_radiation_source 'fine-focus sealed tube'
_diffrn_radiation_type MoK\a
_diffrn_radiation_wavelength 0.71073
_diffrn_reflns_av_R_equivalents 0.041
_diffrn_reflns_av_sigmaI/netI 0.049
_diffrn_reflns_limit_h_max 11
_diffrn_reflns_limit_h_min -11
_diffrn_reflns_limit_k_max 22
_diffrn_reflns_limit_k_min -16
_diffrn_reflns_limit_l_max 24
_diffrn_reflns_limit_l_min -27
_diffrn_reflns_number 21356
_diffrn_reflns_theta_full 25.5
_diffrn_reflns_theta_max 25.5
_diffrn_reflns_theta_min 1.8
_diffrn_standards_interval_count 0
_diffrn_standards_interval_time 0
_diffrn_standards_number 0
_exptl_absorpt_coefficient_mu 0.206
_exptl_absorpt_correction_type none
_exptl_crystal_colour colourless
_exptl_crystal_density_diffrn 1.245
_exptl_crystal_density_method 'not measured'
_exptl_crystal_description block
_exptl_crystal_F_000 1584
_exptl_crystal_size_max 0.60
_exptl_crystal_size_mid 0.54
_exptl_crystal_size_min 0.45
_refine_diff_density_max 0.57
_refine_diff_density_min -0.42
_refine_ls_abs_structure_details 'Flack (1983), 3287 Friedel pairs'
_refine_ls_abs_structure_Flack 0.03(13)
_refine_ls_extinction_method none
_refine_ls_goodness_of_fit_ref 0.996
_refine_ls_hydrogen_treatment constr
_refine_ls_matrix_type full
_refine_ls_number_parameters 487
_refine_ls_number_reflns 7508
_refine_ls_number_restraints 0
_refine_ls_restrained_S_all 0.996
_refine_ls_R_factor_all 0.127
_refine_ls_R_factor_gt 0.077
_refine_ls_shift/su_max 0.002
_refine_ls_shift/su_mean 0.000
_refine_ls_structure_factor_coef Fsqd
_refine_ls_weighting_details 'calc w=1/[\s^2^(Fo^2^)+(0.1469P)^2^] where P=(Fo^2^+2Fc^2^)/3'
_refine_ls_weighting_scheme calc
_refine_ls_wR_factor_gt 0.212
_refine_ls_wR_factor_ref 0.241
_reflns_number_gt 4295
_reflns_number_total 7508
_reflns_threshold_expression I>2\s(I)
_cod_data_source_file xu2071.cif
_cod_data_source_block II
_cod_depositor_comments
;
The following automatic conversions were performed:
'_symmetry_cell_setting' value 'Orthorhombic' changed to 'orthorhombic'
according to '/home/saulius/struct/CIF-dictionaries/cif_core.dic'
dictionary named 'cif_core.dic' version 2.4.1 from 2010-06-29.

Automatic conversion script
Id: cif_fix_enum 1527 2010-12-29 10:47:43Z saulius 

The following automatic conversions were performed:

'_chemical_melting_point' value '531-532' was changed to '531.5(5)' -
the average value was taken and precision was estimated.

Automatic conversion script
Id: cif_fix_values 1646 2011-03-28 12:23:43Z adriana 

The following automatic conversions were performed:

'_chemical_melting_point' value '531-532' was changed to '531.5(5)' -
the average value was taken and precision was
estimated.

'_symmetry_cell_setting' value 'Orthorhombic' changed to
'orthorhombic' according to
/home/saulius/struct/CIF-dictionaries/cif_core.dic dictionary named
'cif_core.dic' version 2.4.1 from 2010-06-29.

Automatic conversion script
Id: cif_fix_values 1715 2011-07-08 13:25:40Z adriana 
;
_cod_original_cell_volume 4031.2(9)
_cod_database_code 2210429
_cod_database_fobs_code 2210429

loop_
_symmetry_equiv_pos_as_xyz
'x, y, z'
'-x+1/2, -y, z+1/2'
'-x, y+1/2, -z+1/2'
'x+1/2, -y+1/2, -z'

loop_
_atom_site_type_symbol
_atom_site_label
_atom_site_fract_x
_atom_site_fract_y
_atom_site_fract_z
_atom_site_U_iso_or_equiv
_atom_site_adp_type
_atom_site_calc_flag
_atom_site_refinement_flags
_atom_site_occupancy
C C1 0.2878(5) 0.5496(4) 0.5468(2) 0.0826(16) Uani d . 1
C C2 0.2830(6) 0.6173(4) 0.5718(3) 0.0922(17) Uani d . 1
H H2A 0.3439 0.6530 0.5590 0.111 Uiso calc R 1
C C3 0.1871(8) 0.6313(5) 0.6159(3) 0.111(2) Uani d . 1
H H3 0.1834 0.6769 0.6325 0.134 Uiso calc R 1
C C4 0.1004(9) 0.5813(7) 0.6350(3) 0.126(3) Uani d . 1
H H4A 0.0379 0.5917 0.6653 0.151 Uiso calc R 1
C C5 0.1017(8) 0.5104(6) 0.6091(4) 0.133(3) Uani d . 1
H H5 0.0396 0.4752 0.6219 0.159 Uiso calc R 1
C C6 0.1985(6) 0.4959(4) 0.5644(3) 0.0925(17) Uani d . 1
C C7 0.2205(8) 0.4307(4) 0.5327(4) 0.121(3) Uani d . 1
H H7A 0.1329 0.4135 0.5161 0.145 Uiso calc R 1
H H7B 0.2584 0.3941 0.5585 0.145 Uiso calc R 1
C C8 0.3263(7) 0.4488(3) 0.4831(3) 0.0973(18) Uani d . 1
H H8 0.4020 0.4134 0.4813 0.117 Uiso calc R 1
C C9 0.3823(5) 0.5222(3) 0.4984(2) 0.0738(13) Uani d . 1
H H9 0.4795 0.5189 0.5123 0.089 Uiso calc R 1
C C10 0.2494(5) 0.5325(5) 0.4167(2) 0.101(2) Uani d . 1
H H10A 0.1639 0.5508 0.4344 0.122 Uiso calc R 1
H H10B 0.2474 0.5426 0.3748 0.122 Uiso calc R 1
C C11 0.4993(4) 0.5640(2) 0.40472(19) 0.0605(11) Uani d . 1
H H11 0.5054 0.5158 0.3878 0.073 Uiso calc R 1
C C12 0.4789(4) 0.6162(3) 0.35453(19) 0.0595(11) Uani d . 1
C C13 0.4171(5) 0.6828(3) 0.3632(2) 0.0728(14) Uani d . 1
C C14 0.4132(7) 0.7316(4) 0.3177(3) 0.1002(19) Uani d . 1
H H14 0.3720 0.7762 0.3236 0.120 Uiso calc R 1
C C15 0.4697(7) 0.7149(5) 0.2636(3) 0.100(2) Uani d . 1
H H15 0.4673 0.7479 0.2330 0.120 Uiso calc R 1
C C16 0.5297(6) 0.6487(4) 0.2555(2) 0.0893(17) Uani d . 1
C C17 0.5334(5) 0.6017(3) 0.2998(2) 0.0716(14) Uani d . 1
H H17 0.5747 0.5572 0.2933 0.086 Uiso calc R 1
C C18 0.6323(5) 0.5779(2) 0.43781(18) 0.0591(11) Uani d . 1
C C19 0.7367(5) 0.5253(3) 0.4389(2) 0.0698(13) Uani d . 1
H H19 0.7223 0.4816 0.4202 0.084 Uiso calc R 1
C C20 0.8630(6) 0.5388(4) 0.4682(3) 0.0948(18) Uani d . 1
H H20 0.9316 0.5033 0.4684 0.114 Uiso calc R 1
C C21 0.8889(6) 0.5997(4) 0.4955(3) 0.0879(16) Uani d . 1
H H21 0.9742 0.6073 0.5144 0.105 Uiso calc R 1
C C22 0.7871(7) 0.6513(4) 0.4953(3) 0.104(2) Uani d . 1
H H22 0.8029 0.6941 0.5152 0.124 Uiso calc R 1
C C23 0.6590(6) 0.6411(3) 0.4657(3) 0.0896(17) Uani d . 1
H H23 0.5925 0.6776 0.4650 0.108 Uiso calc R 1
C C24 0.6366(9) 0.3530(4) 0.3572(4) 0.120(3) Uani d . 1
H H24 0.5406 0.3545 0.3500 0.144 Uiso calc R 1
C C25 0.6923(11) 0.3259(3) 0.4091(4) 0.120(3) Uani d . 1
H H25 0.6317 0.3051 0.4363 0.144 Uiso calc R 1
C C26 0.8314(8) 0.3282(3) 0.4219(3) 0.101(2) Uani d . 1
C C27 0.9207(7) 0.3509(3) 0.3795(3) 0.0921(18) Uani d . 1
H H27 1.0164 0.3487 0.3874 0.111 Uiso calc R 1
C C28 0.8796(7) 0.3768(3) 0.3257(3) 0.0847(15) Uani d . 1
C C29 0.7416(7) 0.3796(3) 0.3142(3) 0.0907(17) Uani d . 1
C C30 0.9844(6) 0.3962(3) 0.2789(2) 0.0732(13) Uani d . 1
H H30 1.0739 0.4058 0.2987 0.088 Uiso calc R 1
C C31 1.0082(5) 0.3357(2) 0.2361(2) 0.0671(12) Uani d . 1
C C32 1.1106(7) 0.2869(3) 0.2476(3) 0.0940(17) Uani d . 1
H H32 1.1651 0.2923 0.2813 0.113 Uiso calc R 1
C C33 1.1359(8) 0.2296(3) 0.2106(4) 0.110(2) Uani d . 1
H H33 1.2089 0.1980 0.2187 0.132 Uiso calc R 1
C C34 1.0533(8) 0.2194(3) 0.1618(3) 0.101(2) Uani d . 1
H H34 1.0689 0.1802 0.1373 0.121 Uiso calc R 1
C C35 0.9479(7) 0.2667(3) 0.1491(3) 0.0962(18) Uani d . 1
H H35 0.8909 0.2600 0.1163 0.115 Uiso calc R 1
C C36 0.9278(6) 0.3243(3) 0.1858(3) 0.0883(17) Uani d . 1
H H36 0.8575 0.3570 0.1767 0.106 Uiso calc R 1
C C37 1.0481(5) 0.4883(2) 0.20437(19) 0.0591(11) Uani d . 1
H H37 1.0972 0.4477 0.1862 0.071 Uiso calc R 1
C C38 0.9863(5) 0.5378(3) 0.15889(18) 0.0618(11) Uani d . 1
C C39 0.8808(6) 0.5247(3) 0.11902(19) 0.0770(14) Uani d . 1
H H39 0.8397 0.4795 0.1164 0.092 Uiso calc R 1
C C40 0.8365(7) 0.5807(5) 0.0825(2) 0.106(2) Uani d . 1
H H40 0.7658 0.5723 0.0551 0.127 Uiso calc R 1
C C41 0.8951(11) 0.6477(5) 0.0863(3) 0.122(3) Uani d . 1
H H41 0.8614 0.6850 0.0631 0.147 Uiso calc R 1
C C42 1.0058(9) 0.6589(4) 0.1253(3) 0.108(2) Uani d . 1
H H42 1.0509 0.7030 0.1264 0.130 Uiso calc R 1
C C43 1.0477(6) 0.6051(3) 0.1617(2) 0.0752(14) Uani d . 1
C C44 1.1609(7) 0.6066(4) 0.2063(3) 0.0996(19) Uani d . 1
H H44A 1.1489 0.6469 0.2328 0.119 Uiso calc R 1
H H44B 1.2520 0.6104 0.1874 0.119 Uiso calc R 1
C C45 1.1480(5) 0.5362(3) 0.2394(2) 0.0775(14) Uani d . 1
H H45 1.2400 0.5134 0.2441 0.093 Uiso calc R 1
C C46 0.9387(6) 0.5240(3) 0.2877(2) 0.0717(13) Uani d . 1
H H46A 0.8829 0.5629 0.2717 0.086 Uiso calc R 1
H H46B 0.8983 0.5096 0.3252 0.086 Uiso calc R 1
N N1 0.3745(4) 0.5660(2) 0.44453(15) 0.0666(10) Uani d . 1
N N2 0.9409(4) 0.46430(18) 0.24736(15) 0.0602(9) Uani d . 1
O O1 0.2617(6) 0.4581(3) 0.4267(2) 0.1235(17) Uani d . 1
O O2 0.3587(5) 0.7026(2) 0.41557(16) 0.0988(12) Uani d . 1
H H2 0.3666 0.6697 0.4393 0.148 Uiso calc R 1
O O3 1.0811(4) 0.5465(2) 0.29564(14) 0.0880(11) Uani d . 1
O O4 0.6813(4) 0.4089(3) 0.2647(2) 0.1075(14) Uani d . 1
H H4 0.7430 0.4245 0.2429 0.161 Uiso calc R 1
Cl Cl1 0.6075(2) 0.62902(16) 0.18796(7) 0.1484(10) Uani d . 1
Cl Cl2 0.8897(3) 0.29449(13) 0.48823(9) 0.1505(9) Uani d . 1

loop_
_atom_site_aniso_label
_atom_site_aniso_U_11
_atom_site_aniso_U_22
_atom_site_aniso_U_33
_atom_site_aniso_U_12
_atom_site_aniso_U_13
_atom_site_aniso_U_23
C1 0.052(3) 0.127(5) 0.068(3) -0.008(3) -0.015(2) 0.020(4)
C2 0.082(4) 0.123(5) 0.071(3) -0.015(4) -0.010(3) -0.002(4)
C3 0.097(5) 0.166(7) 0.071(4) 0.017(5) -0.006(4) -0.003(4)
C4 0.096(5) 0.195(10) 0.086(5) -0.005(6) -0.001(4) 0.025(6)
C5 0.082(5) 0.201(9) 0.115(6) -0.032(6) -0.021(5) 0.080(6)
C6 0.072(4) 0.115(5) 0.090(4) -0.013(4) -0.014(3) 0.020(4)
C7 0.111(5) 0.119(6) 0.134(6) -0.044(5) -0.047(5) 0.051(5)
C8 0.089(4) 0.096(4) 0.107(4) -0.008(3) -0.035(4) 0.005(4)
C9 0.054(3) 0.094(4) 0.074(3) 0.000(3) -0.017(2) 0.006(3)
C10 0.051(3) 0.185(8) 0.068(3) -0.014(4) -0.021(2) -0.004(4)
C11 0.049(2) 0.062(3) 0.070(3) 0.007(2) -0.017(2) -0.020(2)
C12 0.043(2) 0.074(3) 0.061(2) 0.005(2) -0.007(2) -0.015(2)
C13 0.060(3) 0.093(4) 0.065(3) 0.021(3) -0.008(2) 0.005(3)
C14 0.084(4) 0.109(5) 0.107(5) 0.020(4) -0.009(4) 0.010(4)
C15 0.083(4) 0.138(6) 0.080(4) -0.012(4) -0.012(3) 0.029(4)
C16 0.078(4) 0.131(5) 0.059(3) -0.020(4) 0.001(3) -0.012(4)
C17 0.054(3) 0.096(4) 0.064(3) -0.005(2) -0.006(2) -0.025(3)
C18 0.050(2) 0.072(3) 0.056(2) 0.005(2) -0.007(2) -0.010(2)
C19 0.045(2) 0.079(3) 0.085(3) 0.003(2) -0.008(2) -0.001(3)
C20 0.063(3) 0.099(4) 0.122(5) 0.017(3) -0.024(3) 0.009(4)
C21 0.057(3) 0.117(5) 0.090(4) -0.003(3) -0.024(3) 0.003(4)
C22 0.103(5) 0.094(4) 0.113(5) -0.021(4) -0.020(4) -0.021(4)
C23 0.065(3) 0.089(4) 0.115(4) 0.007(3) -0.031(3) -0.038(4)
C24 0.121(5) 0.120(5) 0.119(6) -0.020(5) 0.050(5) -0.051(5)
C25 0.170(9) 0.073(4) 0.116(6) -0.029(4) 0.061(6) -0.018(4)
C26 0.100(5) 0.089(4) 0.112(5) 0.005(4) 0.033(4) -0.003(4)
C27 0.110(5) 0.070(3) 0.096(4) 0.014(3) 0.026(4) 0.016(3)
C28 0.093(4) 0.066(3) 0.095(4) 0.006(3) 0.010(3) -0.007(3)
C29 0.092(4) 0.091(4) 0.089(4) -0.016(3) -0.016(4) -0.011(3)
C30 0.075(3) 0.067(3) 0.077(3) 0.009(3) 0.012(3) 0.009(3)
C31 0.065(3) 0.058(3) 0.079(3) 0.010(2) 0.015(3) 0.010(2)
C32 0.106(4) 0.088(4) 0.088(4) 0.021(4) 0.011(4) 0.006(3)
C33 0.101(5) 0.078(4) 0.152(6) 0.041(4) 0.016(5) -0.006(4)
C34 0.113(5) 0.069(4) 0.120(5) 0.005(4) 0.036(4) -0.007(4)
C35 0.085(4) 0.084(4) 0.120(5) 0.004(3) 0.014(3) -0.028(4)
C36 0.064(3) 0.077(4) 0.124(5) 0.015(3) 0.009(3) -0.015(3)
C37 0.054(2) 0.062(3) 0.061(3) 0.003(2) -0.006(2) -0.004(2)
C38 0.068(3) 0.072(3) 0.046(2) 0.001(3) 0.008(2) -0.004(2)
C39 0.086(3) 0.095(4) 0.050(2) 0.011(3) 0.001(3) -0.010(3)
C40 0.096(4) 0.177(7) 0.044(3) 0.058(5) -0.007(3) -0.006(4)
C41 0.180(8) 0.109(6) 0.078(4) 0.042(6) 0.026(5) 0.014(4)
C42 0.147(7) 0.090(4) 0.088(4) 0.001(5) 0.039(5) 0.017(4)
C43 0.091(4) 0.077(3) 0.058(3) -0.007(3) 0.010(3) 0.008(3)
C44 0.094(4) 0.108(4) 0.097(4) -0.037(4) 0.011(3) -0.013(4)
C45 0.061(3) 0.093(4) 0.079(3) -0.006(3) -0.014(3) -0.001(3)
C46 0.091(4) 0.069(3) 0.055(2) 0.000(3) 0.005(2) -0.006(2)
N1 0.0445(19) 0.098(3) 0.057(2) 0.001(2) -0.0093(17) -0.002(2)
N2 0.066(2) 0.0515(19) 0.063(2) 0.0046(17) 0.0071(18) 0.0015(18)
O1 0.140(4) 0.123(4) 0.108(3) -0.058(3) -0.047(3) 0.011(3)
O2 0.109(3) 0.105(3) 0.082(2) 0.049(2) 0.010(2) -0.014(2)
O3 0.103(3) 0.105(3) 0.0558(18) -0.015(2) -0.0176(18) -0.0075(18)
O4 0.058(2) 0.131(3) 0.133(4) -0.004(2) 0.017(2) -0.043(3)
Cl1 0.1316(16) 0.244(3) 0.0694(9) -0.0521(17) 0.0276(10) -0.0383(12)
Cl2 0.205(2) 0.1392(16) 0.1069(12) 0.0437(16) 0.0530(15) 0.0297(12)

loop_
_atom_type_symbol
_atom_type_description
_atom_type_scat_dispersion_real
_atom_type_scat_dispersion_imag
_atom_type_scat_source
C C 0.0033 0.0016 'International Tables Vol C Tables 4.2.6.8 and 6.1.1.4'
H H 0.0000 0.0000 'International Tables Vol C Tables 4.2.6.8 and 6.1.1.4'
N N 0.0061 0.0033 'International Tables Vol C Tables 4.2.6.8 and 6.1.1.4'
O O 0.0106 0.0060 'International Tables Vol C Tables 4.2.6.8 and 6.1.1.4'
Cl Cl 0.1484 0.1585 'International Tables Vol C Tables 4.2.6.8 and 6.1.1.4'

loop_
_geom_angle_atom_site_label_1
_geom_angle_atom_site_label_2
_geom_angle_atom_site_label_3
_geom_angle
C6 C1 C2 121.8(6)
C6 C1 C9 109.5(6)
C2 C1 C9 128.7(5)
C3 C2 C1 119.4(7)
C3 C2 H2A 120.3
C1 C2 H2A 120.3
C4 C3 C2 121.3(8)
C4 C3 H3 119.4
C2 C3 H3 119.4
C3 C4 C5 120.5(8)
C3 C4 H4A 119.7
C5 C4 H4A 119.7
C6 C5 C4 118.5(7)
C6 C5 H5 120.8
C4 C5 H5 120.8
C1 C6 C5 118.6(8)
C1 C6 C7 112.6(6)
C5 C6 C7 128.9(8)
C6 C7 C8 106.0(5)
C6 C7 H7A 110.5
C8 C7 H7A 110.5
C6 C7 H7B 110.5
C8 C7 H7B 110.5
H7A C7 H7B 108.7
O1 C8 C9 104.3(5)
O1 C8 C7 113.3(5)
C9 C8 C7 105.2(6)
O1 C8 H8 111.2
C9 C8 H8 111.2
C7 C8 H8 111.2
N1 C9 C1 112.8(4)
N1 C9 C8 107.2(4)
C1 C9 C8 105.2(5)
N1 C9 H9 110.5
C1 C9 H9 110.5
C8 C9 H9 110.5
O1 C10 N1 106.2(5)
O1 C10 H10A 110.5
N1 C10 H10A 110.5
O1 C10 H10B 110.5
N1 C10 H10B 110.5
H10A C10 H10B 108.7
N1 C11 C18 111.5(3)
N1 C11 C12 109.7(3)
C18 C11 C12 112.1(4)
N1 C11 H11 107.8
C18 C11 H11 107.8
C12 C11 H11 107.8
C17 C12 C13 117.6(5)
C17 C12 C11 120.4(4)
C13 C12 C11 121.7(4)
O2 C13 C14 117.5(5)
O2 C13 C12 122.6(4)
C14 C13 C12 119.9(5)
C15 C14 C13 120.5(6)
C15 C14 H14 119.8
C13 C14 H14 119.8
C16 C15 C14 119.1(6)
C16 C15 H15 120.5
C14 C15 H15 120.5
C17 C16 C15 120.1(5)
C17 C16 Cl1 120.8(6)
C15 C16 Cl1 119.0(6)
C16 C17 C12 122.8(5)
C16 C17 H17 118.6
C12 C17 H17 118.6
C23 C18 C19 117.8(4)
C23 C18 C11 122.7(4)
C19 C18 C11 119.4(4)
C18 C19 C20 119.8(5)
C18 C19 H19 120.1
C20 C19 H19 120.1
C21 C20 C19 122.7(5)
C21 C20 H20 118.7
C19 C20 H20 118.7
C20 C21 C22 118.3(5)
C20 C21 H21 120.9
C22 C21 H21 120.9
C21 C22 C23 121.4(6)
C21 C22 H22 119.3
C23 C22 H22 119.3
C18 C23 C22 120.1(5)
C18 C23 H23 119.9
C22 C23 H23 120.0
C25 C24 C29 115.0(7)
C25 C24 H24 122.5
C29 C24 H24 122.5
C26 C25 C24 123.0(7)
C26 C25 H25 118.5
C24 C25 H25 118.5
C27 C26 C25 118.2(7)
C27 C26 Cl2 122.2(6)
C25 C26 Cl2 119.4(6)
C26 C27 C28 124.4(7)
C26 C27 H27 117.8
C28 C27 H27 117.8
C29 C28 C27 117.8(6)
C29 C28 C30 120.4(6)
C27 C28 C30 121.6(6)
C28 C29 O4 125.7(6)
C28 C29 C24 121.3(7)
O4 C29 C24 112.9(6)
C28 C30 C31 112.0(4)
C28 C30 N2 110.8(4)
C31 C30 N2 111.4(4)
C28 C30 H30 107.5
C31 C30 H30 107.5
N2 C30 H30 107.5
C32 C31 C36 116.7(5)
C32 C31 C30 119.1(5)
C36 C31 C30 124.1(4)
C31 C32 C33 121.8(6)
C31 C32 H32 119.1
C33 C32 H32 119.1
C34 C33 C32 119.9(6)
C34 C33 H33 120.1
C32 C33 H33 120.1
C35 C34 C33 120.1(6)
C35 C34 H34 120.0
C33 C34 H34 120.0
C34 C35 C36 118.7(7)
C34 C35 H35 120.7
C36 C35 H35 120.7
C35 C36 C31 122.8(6)
C35 C36 H36 118.6
C31 C36 H36 118.6
N2 C37 C38 111.6(4)
N2 C37 C45 105.3(3)
C38 C37 C45 103.9(4)
N2 C37 H37 111.9
C38 C37 H37 111.9
C45 C37 H37 111.9
C39 C38 C43 120.0(5)
C39 C38 C37 128.8(4)
C43 C38 C37 111.1(4)
C38 C39 C40 118.4(6)
C38 C39 H39 120.8
C40 C39 H39 120.8
C41 C40 C39 121.4(6)
C41 C40 H40 119.3
C39 C40 H40 119.3
C40 C41 C42 119.0(7)
C40 C41 H41 120.5
C42 C41 H41 120.5
C43 C42 C41 119.9(7)
C43 C42 H42 120.1
C41 C42 H42 120.1
C42 C43 C38 121.1(6)
C42 C43 C44 128.0(6)
C38 C43 C44 110.8(5)
C43 C44 C45 105.3(4)
C43 C44 H44A 110.7
C45 C44 H44A 110.7
C43 C44 H44B 110.7
C45 C44 H44B 110.7
H44A C44 H44B 108.8
O3 C45 C44 111.1(5)
O3 C45 C37 105.2(4)
C44 C45 C37 107.4(4)
O3 C45 H45 111.0
C44 C45 H45 111.0
C37 C45 H45 111.0
O3 C46 N2 107.0(4)
O3 C46 H46A 110.3
N2 C46 H46A 110.3
O3 C46 H46B 110.3
N2 C46 H46B 110.3
H46A C46 H46B 108.6
C9 N1 C10 99.2(4)
C9 N1 C11 116.6(3)
C10 N1 C11 111.8(3)
C46 N2 C37 101.2(3)
C46 N2 C30 110.6(3)
C37 N2 C30 112.1(3)
C10 O1 C8 107.3(4)
C13 O2 H2 109.5
C46 O3 C45 105.7(3)
C29 O4 H4 109.5

loop_
_geom_bond_atom_site_label_1
_geom_bond_atom_site_label_2
_geom_bond_distance
C1 C6 1.374(8)
C1 C2 1.386(9)
C1 C9 1.509(8)
C2 C3 1.380(9)
C2 H2A 0.9300
C3 C4 1.319(11)
C3 H3 0.9300
C4 C5 1.448(12)
C4 H4A 0.9300
C5 C6 1.397(11)
C5 H5 0.9300
C6 C7 1.428(10)
C7 C8 1.547(10)
C7 H7A 0.9700
C7 H7B 0.9700
C8 O1 1.431(7)
C8 C9 1.510(8)
C8 H8 0.9800
C9 N1 1.471(6)
C9 H9 0.9800
C10 O1 1.411(9)
C10 N1 1.486(6)
C10 H10A 0.9700
C10 H10B 0.9700
C11 N1 1.494(6)
C11 C18 1.495(6)
C11 C12 1.510(6)
C11 H11 0.9800
C12 C17 1.373(6)
C12 C13 1.389(7)
C13 O2 1.363(6)
C13 C14 1.376(8)
C14 C15 1.375(9)
C14 H14 0.9300
C15 C16 1.373(10)
C15 H15 0.9300
C16 C17 1.333(8)
C16 Cl1 1.742(6)
C17 H17 0.9300
C18 C23 1.362(6)
C18 C19 1.397(6)
C19 C20 1.397(7)
C19 H19 0.9300
C20 C21 1.318(8)
C20 H20 0.9300
C21 C22 1.367(9)
C21 H21 0.9300
C22 C23 1.407(8)
C22 H22 0.9300
C23 H23 0.9300
C24 C25 1.386(11)
C24 C29 1.482(9)
C24 H24 0.9300
C25 C26 1.357(11)
C25 H25 0.9300
C26 C27 1.351(9)
C26 Cl2 1.722(8)
C27 C28 1.371(8)
C27 H27 0.9300
C28 C29 1.342(9)
C28 C30 1.500(8)
C29 O4 1.375(7)
C30 C31 1.507(7)
C30 N2 1.515(6)
C30 H30 0.9800
C31 C32 1.360(8)
C31 C36 1.390(8)
C32 C33 1.380(9)
C32 H32 0.9300
C33 C34 1.371(10)
C33 H33 0.9300
C34 C35 1.368(9)
C34 H34 0.9300
C35 C36 1.372(8)
C35 H35 0.9300
C36 H36 0.9300
C37 N2 1.481(6)
C37 C38 1.505(6)
C37 C45 1.529(6)
C37 H37 0.9800
C38 C39 1.375(7)
C38 C43 1.387(7)
C39 C40 1.398(9)
C39 H39 0.9300
C40 C41 1.372(11)
C40 H40 0.9300
C41 C42 1.392(11)
C41 H41 0.9300
C42 C43 1.359(8)
C42 H42 0.9300
C43 C44 1.478(8)
C44 C45 1.518(9)
C44 H44A 0.9700
C44 H44B 0.9700
C45 O3 1.439(6)
C45 H45 0.9800
C46 O3 1.432(6)
C46 N2 1.442(6)
C46 H46A 0.9700
C46 H46B 0.9700
O2 H2 0.8200
O4 H4 0.8200

loop_
_geom_hbond_atom_site_label_D
_geom_hbond_atom_site_label_H
_geom_hbond_atom_site_label_A
_geom_hbond_distance_DH
_geom_hbond_distance_HA
_geom_hbond_distance_DA
_geom_hbond_angle_DHA
O2 H2 N1 0.82 1.94 2.636(5) 142
O4 H4 N2 0.82 2.03 2.709(6) 140

loop_
_geom_torsion_atom_site_label_1
_geom_torsion_atom_site_label_2
_geom_torsion_atom_site_label_3
_geom_torsion_atom_site_label_4
_geom_torsion
C6 C1 C2 C3 0.6(8)
C9 C1 C2 C3 179.7(5)
C1 C2 C3 C4 0.4(9)
C2 C3 C4 C5 -1.3(11)
C3 C4 C5 C6 1.2(11)
C2 C1 C6 C5 -0.7(8)
C9 C1 C6 C5 -179.9(5)
C2 C1 C6 C7 179.5(5)
C9 C1 C6 C7 0.3(7)
C4 C5 C6 C1 -0.2(9)
C4 C5 C6 C7 179.6(7)
C1 C6 C7 C8 -7.8(7)
C5 C6 C7 C8 172.5(6)
C6 C7 C8 O1 -101.5(6)
C6 C7 C8 C9 11.9(6)
C6 C1 C9 N1 123.9(5)
C2 C1 C9 N1 -55.3(7)
C6 C1 C9 C8 7.5(5)
C2 C1 C9 C8 -171.7(5)
O1 C8 C9 N1 -12.2(6)
C7 C8 C9 N1 -131.8(5)
O1 C8 C9 C1 108.0(5)
C7 C8 C9 C1 -11.6(5)
N1 C11 C12 C17 -147.1(4)
C18 C11 C12 C17 88.4(5)
N1 C11 C12 C13 39.1(5)
C18 C11 C12 C13 -85.4(5)
C17 C12 C13 O2 179.5(5)
C11 C12 C13 O2 -6.6(7)
C17 C12 C13 C14 -0.5(7)
C11 C12 C13 C14 173.4(5)
O2 C13 C14 C15 -179.7(6)
C12 C13 C14 C15 0.2(9)
C13 C14 C15 C16 0.2(10)
C14 C15 C16 C17 -0.3(9)
C14 C15 C16 Cl1 -177.4(5)
C15 C16 C17 C12 0.0(8)
Cl1 C16 C17 C12 177.1(4)
C13 C12 C17 C16 0.4(7)
C11 C12 C17 C16 -173.6(4)
N1 C11 C18 C23 -63.3(6)
C12 C11 C18 C23 60.1(6)
N1 C11 C18 C19 119.1(4)
C12 C11 C18 C19 -117.5(5)
C23 C18 C19 C20 0.3(8)
C11 C18 C19 C20 178.0(5)
C18 C19 C20 C21 0.2(9)
C19 C20 C21 C22 0.5(10)
C20 C21 C22 C23 -1.6(10)
C19 C18 C23 C22 -1.4(8)
C11 C18 C23 C22 -179.0(5)
C21 C22 C23 C18 2.1(10)
C29 C24 C25 C26 4.9(10)
C24 C25 C26 C27 -7.4(10)
C24 C25 C26 Cl2 178.7(5)
C25 C26 C27 C28 5.0(10)
Cl2 C26 C27 C28 178.7(5)
C26 C27 C28 C29 -0.2(9)
C26 C27 C28 C30 -175.6(5)
C27 C28 C29 O4 174.7(5)
C30 C28 C29 O4 -9.8(9)
C27 C28 C29 C24 -2.3(9)
C30 C28 C29 C24 173.1(5)
C25 C24 C29 C28 0.1(9)
C25 C24 C29 O4 -177.3(5)
C29 C28 C30 C31 -80.1(6)
C27 C28 C30 C31 95.1(6)
C29 C28 C30 N2 44.9(7)
C27 C28 C30 N2 -139.9(5)
C28 C30 C31 C32 -89.9(6)
N2 C30 C31 C32 145.5(5)
C28 C30 C31 C36 87.5(6)
N2 C30 C31 C36 -37.2(7)
C36 C31 C32 C33 1.4(9)
C30 C31 C32 C33 178.9(5)
C31 C32 C33 C34 -2.4(10)
C32 C33 C34 C35 1.4(10)
C33 C34 C35 C36 0.4(10)
C34 C35 C36 C31 -1.4(9)
C32 C31 C36 C35 0.5(8)
C30 C31 C36 C35 -176.8(5)
N2 C37 C38 C39 -60.6(6)
C45 C37 C38 C39 -173.6(5)
N2 C37 C38 C43 117.6(4)
C45 C37 C38 C43 4.6(5)
C43 C38 C39 C40 -0.9(7)
C37 C38 C39 C40 177.2(4)
C38 C39 C40 C41 -0.6(8)
C39 C40 C41 C42 3.3(10)
C40 C41 C42 C43 -4.4(10)
C41 C42 C43 C38 3.0(9)
C41 C42 C43 C44 -179.2(6)
C39 C38 C43 C42 -0.3(7)
C37 C38 C43 C42 -178.7(5)
C39 C38 C43 C44 -178.4(5)
C37 C38 C43 C44 3.2(6)
C42 C43 C44 C45 172.3(6)
C38 C43 C44 C45 -9.7(6)
C43 C44 C45 O3 -102.2(5)
C43 C44 C45 C37 12.3(6)
N2 C37 C45 O3 -9.4(5)
C38 C37 C45 O3 108.0(4)
N2 C37 C45 C44 -127.8(4)
C38 C37 C45 C44 -10.4(5)
C1 C9 N1 C10 -84.4(5)
C8 C9 N1 C10 30.9(5)
C1 C9 N1 C11 155.5(4)
C8 C9 N1 C11 -89.2(5)
O1 C10 N1 C9 -39.9(5)
O1 C10 N1 C11 83.7(5)
C18 C11 N1 C9 -50.5(5)
C12 C11 N1 C9 -175.4(4)
C18 C11 N1 C10 -163.7(5)
C12 C11 N1 C10 71.5(5)
O3 C46 N2 C37 -40.2(4)
O3 C46 N2 C30 78.7(5)
C38 C37 N2 C46 -82.6(4)
C45 C37 N2 C46 29.4(4)
C38 C37 N2 C30 159.5(4)
C45 C37 N2 C30 -88.4(4)
C28 C30 N2 C46 63.1(5)
C31 C30 N2 C46 -171.6(4)
C28 C30 N2 C37 175.3(4)
C31 C30 N2 C37 -59.4(5)
N1 C10 O1 C8 34.3(6)
C9 C8 O1 C10 -13.4(7)
C7 C8 O1 C10 100.5(7)
N2 C46 O3 C45 35.3(5)
C44 C45 O3 C46 101.0(5)
C37 C45 O3 C46 -14.9(5)

loop_
_cod_related_entry_id
_cod_related_entry_database
_cod_related_entry_code
1 ChemSpider 24736145
